data_4333252
loop_
_publ_author_name
'Moore, Evan G.'
'Jocher, Christoph J.'
'Xu, Jide'
'Werner, Eric J.'
'Raymond, Kenneth N.'

_publ_section_title
;
 An Octadentate Luminescent Eu(III) 1,2-HOPO Chelate with Potent Aqueous
 Stability
;
_journal_issue 14
_journal_name_full 'Inorganic Chemistry'
_journal_page_first 5468
_journal_page_last 5470
_journal_paper_doi 10.1021/ic700364t
_journal_volume 46
_journal_year 2007
_chemical_formula_moiety 'C34 H38 Eu K N10 O13, O'
_chemical_formula_sum 'C34 H38 Eu K N10 O14'
_chemical_formula_weight 1001.80
_chemical_name_common Eu-bis-5LINMe-1,2-HOPO
_chemical_name_systematic
;
 ?
;
_space_group_IT_number 14
_symmetry_cell_setting monoclinic
_symmetry_space_group_name_Hall '-P 2ybc'
_symmetry_space_group_name_H-M 'P 1 21/c 1'
_atom_sites_solution_hydrogens geom
_atom_sites_solution_primary direct
_atom_sites_solution_secondary difmap
_audit_creation_method SHELXL-97
_cell_angle_alpha 90.00
_cell_angle_beta 108.325(3)
_cell_angle_gamma 90.00
_cell_formula_units_Z 4
_cell_length_a 19.493(4)
_cell_length_b 11.612(2)
_cell_length_c 18.319(4)
_cell_measurement_reflns_used 3296
_cell_measurement_temperature 109(2)
_cell_measurement_theta_max 24.65
_cell_measurement_theta_min 3.40
_cell_volume 3936.3(14)
_computing_cell_refinement 'SAINT V7.07B (Bruker)'
_computing_data_collection 'SMART V5.059 (Bruker)'
_computing_data_reduction 'SAINT V7.07B (Bruker)'
_computing_molecular_graphics 'ortep (Farrugia, 1997)'
_computing_structure_refinement 'SHELXL-97 (Sheldrick, 1997)'
_computing_structure_solution 'SHELLXS-97 (Sheldrick, 1997)'
_diffrn_ambient_temperature 109(2)
_diffrn_detector_area_resol_mean 83.23
_diffrn_measured_fraction_theta_full 'ACTA 50'
_diffrn_measured_fraction_theta_max 0.926
_diffrn_measurement_device_type 'Siemens Smart CCD'
_diffrn_measurement_method \w-scan
_diffrn_radiation_monochromator graphite
_diffrn_radiation_source 'fine-focus sealed tube'
_diffrn_radiation_type MoK\a
_diffrn_radiation_wavelength 0.71073
_diffrn_reflns_av_R_equivalents 0.0492
_diffrn_reflns_av_sigmaI/netI 0.0813
_diffrn_reflns_limit_h_max 24
_diffrn_reflns_limit_h_min -20
_diffrn_reflns_limit_k_max 14
_diffrn_reflns_limit_k_min -14
_diffrn_reflns_limit_l_max 22
_diffrn_reflns_limit_l_min -22
_diffrn_reflns_number 18656
_diffrn_reflns_theta_full 26.41
_diffrn_reflns_theta_max 26.41
_diffrn_reflns_theta_min 3.30
_diffrn_standards_decay_% 0
_diffrn_standards_interval_count 0
_diffrn_standards_interval_time 0
_diffrn_standards_number 0
_exptl_absorpt_coefficient_mu 1.780
_exptl_absorpt_correction_T_max 0.9500
_exptl_absorpt_correction_T_min 0.8306
_exptl_absorpt_correction_type multi-scan
_exptl_absorpt_process_details 'SADABS (Bruker 2005)'
_exptl_crystal_colour yellow
_exptl_crystal_density_diffrn 1.690
_exptl_crystal_density_method 'not measured'
_exptl_crystal_description needle
_exptl_crystal_F_000 2024
_exptl_crystal_size_max 0.30
_exptl_crystal_size_mid 0.07
_exptl_crystal_size_min 0.07
_refine_diff_density_max 1.281
_refine_diff_density_min -0.800
_refine_diff_density_rms 0.116
_refine_ls_extinction_method none
_refine_ls_goodness_of_fit_ref 1.074
_refine_ls_hydrogen_treatment constr
_refine_ls_matrix_type full
_refine_ls_number_parameters 559
_refine_ls_number_reflns 7483
_refine_ls_number_restraints 43
_refine_ls_restrained_S_all 1.074
_refine_ls_R_factor_all 0.0954
_refine_ls_R_factor_gt 0.0484
_refine_ls_shift/su_max 0.003
_refine_ls_shift/su_mean 0.000
_refine_ls_structure_factor_coef Fsqd
_refine_ls_weighting_details 'calc w=1/[\s^2^(Fo^2^)+(0.0554P)^2^+0.0000P] where P=(Fo^2^+2Fc^2^)/3'
_refine_ls_weighting_scheme calc
_refine_ls_wR_factor_gt 0.1060
_refine_ls_wR_factor_ref 0.1172
_reflns_number_gt 4811
_reflns_number_total 7483
_reflns_threshold_expression >2sigma(I)
_cod_data_source_file ic700364tsup1.cif
_cod_data_source_block eu5lin
_cod_depositor_comments
;
The following automatic conversions were performed:

'_symmetry_cell_setting' value 'Monoclinic' changed to 'monoclinic'
according to /home/saulius/struct/CIF-dictionaries/cif_core.dic
dictionary named 'cif_core.dic' version 2.4.2 from 2011-04-26.

Automatic conversion script
Id: cif_fix_values 1891 2012-01-12 08:04:46Z andrius 
;
_cod_original_cell_volume 3936.2(13)
_cod_original_sg_symbol_H-M P21/c
_cod_database_code 4333252

loop_
_symmetry_equiv_pos_as_xyz
'x, y, z'
'-x, y+1/2, -z+1/2'
'-x, -y, -z'
'x, -y-1/2, z-1/2'

loop_
_atom_site_label
_atom_site_type_symbol
_atom_site_fract_x
_atom_site_fract_y
_atom_site_fract_z
_atom_site_U_iso_or_equiv
_atom_site_adp_type
_atom_site_occupancy
_atom_site_symmetry_multiplicity
_atom_site_calc_flag
_atom_site_refinement_flags
_atom_site_disorder_assembly
_atom_site_disorder_group
Eu1 Eu 0.246569(16) 0.37541(3) 0.380294(18) 0.02854(11) Uani 1 1 d . C .
K2 K 0.27850(7) 0.62840(13) 0.53403(8) 0.0349(3) Uani 1 1 d . . .
O1 O 0.2711(2) 0.1864(4) 0.4293(2) 0.0388(11) Uani 1 1 d . . .
O2 O 0.3058(2) 0.3632(4) 0.5169(2) 0.0349(10) Uani 1 1 d . C .
O3 O 0.3092(3) -0.1402(4) 0.5090(3) 0.0516(13) Uani 1 1 d . . .
O4 O -0.0911(4) 0.2600(9) 0.3433(5) 0.175(5) Uani 1 1 d . . .
O5 O 0.1250(2) 0.3205(4) 0.3762(3) 0.0392(11) Uani 1 1 d . . .
O6 O 0.1779(2) 0.5187(3) 0.4190(2) 0.0338(10) Uani 1 1 d . . .
O7 O 0.3095(2) 0.5538(3) 0.4041(2) 0.0336(10) Uani 1 1 d . C .
O8 O 0.3662(2) 0.3735(3) 0.3662(2) 0.0308(9) Uani 1 1 d . . .
O9 O 0.5822(2) 0.3719(4) 0.3842(3) 0.0605(14) Uani 1 1 d . . .
O10 O 0.2079(3) 0.0005(4) 0.1122(3) 0.0519(13) Uani 1 1 d . . .
O11 O 0.2257(2) 0.2386(3) 0.2816(2) 0.0370(11) Uani 1 1 d . . .
O12 O 0.1956(2) 0.4496(4) 0.2521(3) 0.0381(11) Uani 1 1 d . C .
O20 O 0.1886(3) 0.7778(5) 0.5802(4) 0.0817(19) Uani 1 1 d . . .
O30 O 0.2554(9) -0.3421(8) 0.2322(5) 0.281(9) Uani 1 1 d . . .
N1 N 0.3007(3) 0.1692(4) 0.5055(3) 0.0320(13) Uani 1 1 d . C .
N2 N 0.2315(3) -0.0315(5) 0.4198(4) 0.063(2) Uani 1 1 d . . .
H2A H 0.2234 0.0340 0.3967 0.076 Uiso 1 1 calc R A 1
N3 N 0.0810(4) -0.0417(8) 0.3709(8) 0.113(4) Uani 1 1 d D . .
N4 N 0.0103(4) 0.1872(7) 0.3309(4) 0.074(2) Uani 1 1 d . . .
H4A H 0.0550 0.1996 0.3359 0.089 Uiso 1 1 calc R . .
N5 N 0.0810(3) 0.4017(5) 0.3903(3) 0.0392(14) Uani 1 1 d . . .
N6 N 0.4079(3) 0.4681(4) 0.3873(3) 0.0298(12) Uani 1 1 d . C .
N7 N 0.4809(3) 0.2684(5) 0.3514(4) 0.0473(15) Uani 1 1 d . C .
H7A H 0.4348 0.2669 0.3424 0.057 Uiso 1 1 calc R . .
N8 N 0.4140(4) 0.0428(6) 0.3302(7) 0.094(3) Uani 1 1 d U . .
N9 N 0.2651(4) 0.0449(5) 0.2352(4) 0.0615(19) Uani 1 1 d . . .
H9A H 0.2639 0.0841 0.2745 0.074 Uiso 1 1 calc R B 3
N10 N 0.1999(3) 0.2682(4) 0.2073(3) 0.0331(13) Uani 1 1 d . C .
C1 C 0.3100(3) 0.0593(6) 0.5336(4) 0.0348(16) Uani 1 1 d . . .
C2 C 0.3380(3) 0.0455(6) 0.6120(4) 0.0386(17) Uani 1 1 d . C .
H2 H 0.3447 -0.0283 0.6327 0.046 Uiso 1 1 calc R . .
C3 C 0.3561(3) 0.1388(6) 0.6601(4) 0.0420(17) Uani 1 1 d . . .
H3 H 0.3741 0.1283 0.7130 0.050 Uiso 1 1 calc R C .
C4 C 0.3475(3) 0.2466(6) 0.6299(4) 0.0391(17) Uani 1 1 d . C .
H4 H 0.3617 0.3091 0.6629 0.047 Uiso 1 1 calc R . .
C5 C 0.3178(3) 0.2673(6) 0.5500(3) 0.0295(14) Uani 1 1 d . . .
C6 C 0.2837(4) -0.0454(6) 0.4850(4) 0.0394(17) Uani 1 1 d . C .
C7A C 0.1864(8) -0.1363(12) 0.3875(9) 0.049(4) Uiso 0.56 1 d P C 1
H7B H 0.1732 -0.1751 0.4280 0.059 Uiso 0.56 1 calc PR C 1
H7C H 0.2142 -0.1895 0.3672 0.059 Uiso 0.56 1 calc PR C 1
C8A C 0.1197(7) -0.1009(11) 0.3250(8) 0.052(4) Uiso 0.56 1 d P C 1
H8A H 0.1306 -0.0494 0.2884 0.062 Uiso 0.56 1 calc PR C 1
H8B H 0.0929 -0.1668 0.2981 0.062 Uiso 0.56 1 calc PR C 1
C7B C 0.2001(8) -0.1224(14) 0.3630(10) 0.033(4) Uiso 0.44 1 d P C 2
H7D H 0.2329 -0.1868 0.3679 0.039 Uiso 0.44 1 calc PR C 2
H7E H 0.1859 -0.0932 0.3108 0.039 Uiso 0.44 1 calc PR C 2
C8B C 0.1355(8) -0.1539(11) 0.3876(9) 0.034(4) Uiso 0.44 1 d PD C 2
H8C H 0.1507 -0.1732 0.4419 0.041 Uiso 0.44 1 calc PR C 2
H8D H 0.1108 -0.2200 0.3587 0.041 Uiso 0.44 1 calc PR C 2
C9 C 0.0449(5) -0.0807(8) 0.4220(6) 0.081(3) Uani 1 1 d . C .
H9B H 0.0122 -0.1415 0.3982 0.121 Uiso 1 1 calc R . .
H9C H 0.0184 -0.0181 0.4345 0.121 Uiso 1 1 calc R . .
H9D H 0.0797 -0.1090 0.4682 0.121 Uiso 1 1 calc R . .
C10 C 0.0286(11) -0.0162(14) 0.2981(10) 0.162(9) Uani 1 1 d . C .
H10A H 0.0015 -0.0859 0.2788 0.194 Uiso 1 1 calc R . .
H10B H 0.0540 0.0049 0.2623 0.194 Uiso 1 1 calc R . .
C11 C -0.0221(7) 0.0742(11) 0.2984(6) 0.113(5) Uani 1 1 d . . .
H11A H -0.0528 0.0477 0.3276 0.136 Uiso 1 1 calc R C .
H11B H -0.0527 0.0867 0.2459 0.136 Uiso 1 1 calc R . .
C12 C -0.0263(5) 0.2682(12) 0.3522(6) 0.096(4) Uani 1 1 d . . .
C13 C 0.0086(4) 0.3820(9) 0.3802(4) 0.066(3) Uani 1 1 d . C .
C14 C -0.0320(4) 0.4686(12) 0.3955(5) 0.095(4) Uani 1 1 d . . .
H14 H -0.0808 0.4563 0.3886 0.114 Uiso 1 1 calc R C .
C15 C -0.0023(4) 0.5725(11) 0.4205(5) 0.079(3) Uani 1 1 d . C .
H15 H -0.0307 0.6309 0.4306 0.095 Uiso 1 1 calc R . .
C16 C 0.0678(4) 0.5914(7) 0.4308(4) 0.053(2) Uani 1 1 d . . .
H16 H 0.0879 0.6625 0.4492 0.063 Uiso 1 1 calc R C .
C17 C 0.1122(4) 0.5050(6) 0.4142(3) 0.0369(16) Uani 1 1 d . C .
C18 C 0.3753(3) 0.5640(5) 0.4067(4) 0.0317(15) Uani 1 1 d . . .
C19 C 0.4170(4) 0.6636(6) 0.4286(4) 0.0409(17) Uani 1 1 d . C .
H19 H 0.3962 0.7301 0.4405 0.049 Uiso 1 1 calc R . .
C20 C 0.4883(4) 0.6639(6) 0.4326(4) 0.0477(19) Uani 1 1 d . . .
H20 H 0.5159 0.7301 0.4481 0.057 Uiso 1 1 calc R C .
C21 C 0.5195(4) 0.5664(6) 0.4137(4) 0.0430(17) Uani 1 1 d . C .
H21 H 0.5678 0.5676 0.4161 0.052 Uiso 1 1 calc R . .
C22 C 0.4803(3) 0.4692(6) 0.3919(4) 0.0363(16) Uani 1 1 d . . .
C23 C 0.5173(4) 0.3642(6) 0.3747(4) 0.0416(16) Uani 1 1 d . C .
C24 C 0.5192(5) 0.1647(7) 0.3410(6) 0.075(3) Uani 1 1 d U . .
H24A H 0.5490 0.1376 0.3910 0.090 Uiso 1 1 calc R D .
H24B H 0.5512 0.1845 0.3117 0.090 Uiso 1 1 calc R . .
C25 C 0.4701(6) 0.0675(8) 0.3003(5) 0.082(3) Uani 1 1 d U D .
H25A H 0.4494 0.0873 0.2464 0.099 Uiso 1 1 calc R . .
H25B H 0.4990 -0.0015 0.3033 0.099 Uiso 1 1 calc R . .
C26 C 0.4423(9) 0.0181(11) 0.4103(9) 0.155(6) Uani 1 1 d . D .
H26A H 0.4792 -0.0396 0.4187 0.232 Uiso 1 1 calc R . .
H26B H 0.4042 -0.0096 0.4285 0.232 Uiso 1 1 calc R . .
H26C H 0.4625 0.0870 0.4377 0.232 Uiso 1 1 calc R . .
C27B C 0.3685(10) -0.0614(14) 0.3233(11) 0.064(5) Uani 0.50 1 d PU D 3
H27A H 0.3976 -0.1307 0.3308 0.077 Uiso 0.50 1 calc PR D 3
H27B H 0.3426 -0.0601 0.3606 0.077 Uiso 0.50 1 calc PR D 3
C28B C 0.3177(19) -0.055(3) 0.2436(17) 0.047(7) Uani 0.50 1 d PU D 3
H28A H 0.2908 -0.1269 0.2312 0.057 Uiso 0.50 1 calc PR D 3
H28B H 0.3448 -0.0456 0.2077 0.057 Uiso 0.50 1 calc PR D 3
C27A C 0.3787(12) -0.0449(15) 0.2620(13) 0.068(5) Uani 0.50 1 d PU D 4
H27C H 0.4046 -0.1175 0.2709 0.081 Uiso 0.50 1 calc PR D 4
H27D H 0.3798 -0.0134 0.2133 0.081 Uiso 0.50 1 calc PR D 4
C28A C 0.298(2) -0.063(3) 0.261(2) 0.052(8) Uani 0.50 1 d PU D 4
H28C H 0.2742 -0.1244 0.2264 0.063 Uiso 0.50 1 calc PR D 4
H28D H 0.2955 -0.0805 0.3123 0.063 Uiso 0.50 1 calc PR D 4
C29 C 0.2215(4) 0.0697(6) 0.1654(4) 0.0437(18) Uani 1 1 d . D .
C30 C 0.1916(3) 0.1895(6) 0.1497(4) 0.0337(15) Uani 1 1 d . . .
C31 C 0.1636(3) 0.2250(7) 0.0752(4) 0.0464(19) Uani 1 1 d . D .
H31 H 0.1560 0.1718 0.0355 0.056 Uiso 1 1 calc R . .
C32 C 0.1464(3) 0.3393(7) 0.0583(4) 0.047(2) Uani 1 1 d . . .
H32 H 0.1279 0.3630 0.0074 0.057 Uiso 1 1 calc R D .
C33 C 0.1565(3) 0.4178(6) 0.1163(4) 0.0404(17) Uani 1 1 d . C .
H33 H 0.1450 0.4947 0.1042 0.048 Uiso 1 1 calc R . .
C34 C 0.1836(3) 0.3850(6) 0.1934(4) 0.0342(15) Uani 1 1 d . . .

loop_
_atom_site_aniso_label
_atom_site_aniso_U_11
_atom_site_aniso_U_22
_atom_site_aniso_U_33
_atom_site_aniso_U_23
_atom_site_aniso_U_13
_atom_site_aniso_U_12
Eu1 0.02685(17) 0.02641(16) 0.03117(18) -0.00158(17) 0.00741(12) -0.00246(17)
K2 0.0307(7) 0.0382(7) 0.0350(8) -0.0015(7) 0.0091(6) 0.0020(7)
O1 0.051(3) 0.033(2) 0.023(2) 0.000(2) -0.003(2) 0.001(2)
O2 0.032(2) 0.036(3) 0.037(3) -0.003(2) 0.0106(19) -0.002(2)
O3 0.052(3) 0.038(3) 0.057(3) 0.011(3) 0.007(2) 0.007(2)
O4 0.091(6) 0.300(12) 0.173(8) -0.155(8) 0.098(6) -0.132(7)
O5 0.032(3) 0.045(3) 0.041(3) -0.005(2) 0.013(2) -0.011(2)
O6 0.023(2) 0.032(2) 0.048(3) -0.001(2) 0.014(2) 0.0010(19)
O7 0.027(3) 0.033(2) 0.044(3) -0.003(2) 0.015(2) -0.0020(19)
O8 0.025(2) 0.027(2) 0.038(2) -0.005(2) 0.0082(17) -0.007(2)
O9 0.027(3) 0.070(3) 0.086(4) 0.003(3) 0.021(2) 0.005(3)
O10 0.054(3) 0.058(3) 0.048(3) -0.030(3) 0.021(2) -0.016(3)
O11 0.054(3) 0.029(2) 0.024(2) -0.0010(19) 0.005(2) -0.005(2)
O12 0.039(3) 0.033(3) 0.038(3) 0.001(2) 0.007(2) 0.001(2)
O20 0.102(5) 0.066(4) 0.100(5) 0.000(4) 0.065(4) 0.008(4)
O30 0.55(2) 0.114(7) 0.090(7) 0.025(5) -0.023(10) -0.193(11)
N1 0.028(3) 0.034(3) 0.032(3) 0.001(3) 0.008(2) 0.002(2)
N2 0.071(5) 0.034(4) 0.057(4) -0.002(3) -0.019(3) 0.007(3)
N3 0.053(5) 0.119(8) 0.181(11) -0.114(8) 0.058(6) -0.047(5)
N4 0.060(5) 0.098(6) 0.053(5) 0.004(4) 0.002(4) -0.058(5)
N5 0.028(3) 0.064(4) 0.025(3) -0.001(3) 0.008(2) -0.003(3)
N6 0.025(3) 0.034(3) 0.028(3) 0.000(2) 0.005(2) -0.002(2)
N7 0.030(3) 0.041(3) 0.069(4) -0.002(3) 0.013(3) 0.011(3)
N8 0.060(5) 0.038(4) 0.186(11) -0.003(6) 0.040(6) 0.013(4)
N9 0.099(5) 0.036(4) 0.041(4) -0.012(3) 0.010(4) 0.003(4)
N10 0.029(3) 0.036(3) 0.033(3) 0.002(3) 0.010(2) -0.005(2)
C1 0.024(3) 0.043(4) 0.035(4) 0.006(3) 0.006(3) 0.003(3)
C2 0.032(4) 0.048(4) 0.037(4) 0.012(3) 0.013(3) 0.011(3)
C3 0.031(4) 0.060(5) 0.032(4) 0.009(4) 0.006(3) 0.016(4)
C4 0.023(4) 0.053(5) 0.037(4) -0.006(3) 0.005(3) 0.001(3)
C5 0.019(3) 0.042(4) 0.028(4) -0.006(3) 0.007(3) -0.003(3)
C6 0.035(4) 0.039(4) 0.045(4) 0.012(3) 0.013(3) 0.003(3)
C9 0.047(5) 0.076(6) 0.092(7) -0.027(5) -0.018(5) 0.017(5)
C10 0.24(2) 0.149(14) 0.164(16) -0.113(13) 0.157(16) -0.154(14)
C11 0.122(10) 0.141(10) 0.040(6) 0.007(6) -0.024(6) -0.104(9)
C12 0.063(7) 0.182(12) 0.060(6) -0.048(7) 0.042(5) -0.075(8)
C13 0.035(4) 0.133(8) 0.032(4) -0.020(5) 0.015(3) -0.034(5)
C14 0.021(4) 0.220(14) 0.048(6) -0.041(7) 0.017(4) -0.005(7)
C15 0.036(5) 0.145(10) 0.053(6) -0.021(6) 0.009(4) 0.026(5)
C16 0.038(4) 0.069(5) 0.048(5) -0.003(4) 0.009(3) 0.017(4)
C17 0.040(4) 0.047(4) 0.023(4) 0.006(3) 0.009(3) 0.007(3)
C18 0.035(4) 0.033(4) 0.029(4) 0.004(3) 0.013(3) 0.004(3)
C19 0.044(4) 0.032(4) 0.053(5) 0.002(3) 0.023(4) -0.008(3)
C20 0.043(5) 0.040(4) 0.061(5) 0.003(3) 0.016(4) -0.015(3)
C21 0.030(4) 0.046(4) 0.053(5) 0.001(4) 0.014(3) -0.004(3)
C22 0.027(4) 0.048(4) 0.034(4) 0.008(3) 0.009(3) 0.002(3)
C23 0.033(4) 0.047(4) 0.047(4) 0.006(4) 0.015(3) 0.001(4)
C24 0.054(5) 0.062(6) 0.110(8) -0.005(5) 0.028(5) 0.022(5)
C25 0.104(8) 0.068(6) 0.052(6) -0.001(5) -0.009(5) 0.058(6)
C26 0.202(17) 0.094(10) 0.199(17) 0.056(11) 0.108(14) 0.055(11)
C27B 0.079(13) 0.040(10) 0.055(12) -0.001(9) -0.004(10) 0.015(9)
C28B 0.09(3) 0.029(11) 0.036(15) -0.008(9) 0.031(13) 0.010(14)
C27A 0.087(15) 0.041(10) 0.062(14) -0.010(9) 0.005(12) 0.018(11)
C28A 0.09(2) 0.035(10) 0.058(19) -0.011(11) 0.054(13) -0.012(11)
C29 0.039(4) 0.048(4) 0.047(5) -0.009(4) 0.017(4) -0.015(4)
C30 0.020(3) 0.050(4) 0.033(4) -0.003(3) 0.010(3) -0.005(3)
C31 0.022(4) 0.081(6) 0.038(4) -0.010(4) 0.013(3) -0.011(4)
C32 0.024(4) 0.088(6) 0.028(4) 0.011(4) 0.006(3) -0.002(4)
C33 0.031(4) 0.057(4) 0.033(4) 0.011(3) 0.010(3) 0.001(3)
C34 0.023(3) 0.039(4) 0.042(4) 0.004(4) 0.012(3) -0.003(3)

loop_
_atom_type_symbol
_atom_type_description
_atom_type_scat_dispersion_real
_atom_type_scat_dispersion_imag
_atom_type_scat_source
C C 0.0033 0.0016 'International Tables Vol C Tables 4.2.6.8 and 6.1.1.4'
H H 0.0000 0.0000 'International Tables Vol C Tables 4.2.6.8 and 6.1.1.4'
N N 0.0061 0.0033 'International Tables Vol C Tables 4.2.6.8 and 6.1.1.4'
O O 0.0106 0.0060 'International Tables Vol C Tables 4.2.6.8 and 6.1.1.4'
K K 0.2009 0.2494 'International Tables Vol C Tables 4.2.6.8 and 6.1.1.4'
Eu Eu -0.1578 3.6682 'International Tables Vol C Tables 4.2.6.8 and 6.1.1.4'

loop_
_geom_angle_atom_site_label_1
_geom_angle_atom_site_label_2
_geom_angle_atom_site_label_3
_geom_angle
_geom_angle_site_symmetry_1
_geom_angle_site_symmetry_3
O11 Eu1 O1 68.19(14) . .
O11 Eu1 O7 133.38(14) . .
O1 Eu1 O7 135.14(14) . .
O11 Eu1 O6 136.59(15) . .
O1 Eu1 O6 127.01(14) . .
O7 Eu1 O6 69.03(14) . .
O11 Eu1 O12 64.62(14) . .
O1 Eu1 O12 132.55(14) . .
O7 Eu1 O12 84.14(14) . .
O6 Eu1 O12 86.69(15) . .
O11 Eu1 O2 132.20(14) . .
O1 Eu1 O2 64.98(14) . .
O7 Eu1 O2 79.01(14) . .
O6 Eu1 O2 82.06(14) . .
O12 Eu1 O2 162.23(14) . .
O11 Eu1 O8 81.45(14) . .
O1 Eu1 O8 86.86(14) . .
O7 Eu1 O8 64.52(13) . .
O6 Eu1 O8 133.48(14) . .
O12 Eu1 O8 90.89(14) . .
O2 Eu1 O8 86.97(13) . .
O11 Eu1 O5 82.37(15) . .
O1 Eu1 O5 81.21(15) . .
O7 Eu1 O5 132.50(14) . .
O6 Eu1 O5 63.80(14) . .
O12 Eu1 O5 87.94(15) . .
O2 Eu1 O5 99.26(14) . .
O8 Eu1 O5 162.60(14) . .
O11 Eu1 C5 113.34(15) . .
O1 Eu1 C5 45.55(15) . .
O7 Eu1 C5 96.95(15) . .
O6 Eu1 C5 95.54(15) . .
O12 Eu1 C5 177.75(15) . .
O2 Eu1 C5 19.49(14) . .
O8 Eu1 C5 87.82(14) . .
O5 Eu1 C5 92.74(15) . .
O11 Eu1 C17 120.45(16) . .
O1 Eu1 C17 115.93(16) . .
O7 Eu1 C17 87.81(16) . .
O6 Eu1 C17 19.12(15) . .
O12 Eu1 C17 84.83(15) . .
O2 Eu1 C17 88.89(14) . .
O8 Eu1 C17 152.30(16) . .
O5 Eu1 C17 44.79(16) . .
C5 Eu1 C17 97.17(15) . .
O11 Eu1 C18 120.70(15) . .
O1 Eu1 C18 121.00(15) . .
O7 Eu1 C18 19.20(14) . .
O6 Eu1 C18 87.97(15) . .
O12 Eu1 C18 88.09(15) . .
O2 Eu1 C18 77.84(15) . .
O8 Eu1 C18 45.51(15) . .
O5 Eu1 C18 151.66(15) . .
C5 Eu1 C18 92.31(15) . .
C17 Eu1 C18 106.90(17) . .
O11 Eu1 C34 45.22(15) . .
O1 Eu1 C34 113.31(15) . .
O7 Eu1 C34 99.52(15) . .
O6 Eu1 C34 103.20(15) . .
O12 Eu1 C34 19.42(14) . .
O2 Eu1 C34 173.71(14) . .
O8 Eu1 C34 86.89(14) . .
O5 Eu1 C34 86.27(15) . .
C5 Eu1 C34 158.50(16) . .
C17 Eu1 C34 97.19(15) . .
C18 Eu1 C34 98.73(15) . .
O9 K2 O6 143.23(15) 3_666 .
O9 K2 O10 107.35(16) 3_666 4_566
O6 K2 O10 77.77(14) . 4_566
O9 K2 O7 91.37(15) 3_666 .
O6 K2 O7 58.95(12) . .
O10 K2 O7 124.21(15) 4_566 .
O9 K2 O20 117.35(19) 3_666 .
O6 K2 O20 99.15(17) . .
O10 K2 O20 73.25(16) 4_566 .
O7 K2 O20 141.69(17) . .
O9 K2 O3 82.06(15) 3_666 1_565
O6 K2 O3 117.45(14) . 1_565
O10 K2 O3 140.95(15) 4_566 1_565
O7 K2 O3 92.47(14) . 1_565
O20 K2 O3 68.99(16) . 1_565
O9 K2 O2 83.13(14) 3_666 .
O6 K2 O2 64.31(12) . .
O10 K2 O2 69.23(13) 4_566 .
O7 K2 O2 61.38(12) . .
O20 K2 O2 141.34(15) . .
O3 K2 O2 149.50(13) 1_565 .
O9 K2 C18 72.98(16) 3_666 .
O6 K2 C18 77.97(14) . .
O10 K2 C18 134.27(16) 4_566 .
O7 K2 C18 19.14(13) . .
O20 K2 C18 148.97(16) . .
O3 K2 C18 84.77(15) 1_565 .
O2 K2 C18 65.40(13) . .
O9 K2 Eu1 107.62(12) 3_666 .
O6 K2 Eu1 35.62(9) . .
O10 K2 Eu1 88.51(12) 4_566 .
O7 K2 Eu1 35.89(8) . .
O20 K2 Eu1 134.63(15) . .
O3 K2 Eu1 125.56(11) 1_565 .
O2 K2 Eu1 37.22(8) . .
C18 K2 Eu1 50.95(11) . .
N1 O1 Eu1 120.1(3) . .
C5 O2 Eu1 120.7(4) . .
C5 O2 K2 146.0(4) . .
Eu1 O2 K2 90.30(13) . .
C6 O3 K2 145.8(4) . 1_545
N5 O5 Eu1 118.8(3) . .
C17 O6 Eu1 122.9(4) . .
C17 O6 K2 125.7(4) . .
Eu1 O6 K2 102.94(14) . .
C18 O7 Eu1 122.9(4) . .
C18 O7 K2 115.3(4) . .
Eu1 O7 K2 100.98(14) . .
N6 O8 Eu1 118.3(3) . .
C23 O9 K2 155.0(5) . 3_666
C29 O10 K2 139.4(5) . 4_565
N10 O11 Eu1 121.9(3) . .
C34 O12 Eu1 121.6(4) . .
O1 N1 C1 119.5(5) . .
O1 N1 C5 115.8(5) . .
C1 N1 C5 124.7(6) . .
C6 N2 C7B 125.8(8) . .
C6 N2 C7A 116.5(7) . .
C7B N2 C7A 23.6(7) . .
C6 N2 H2A 121.7 . .
C7B N2 H2A 108.3 . .
C7A N2 H2A 121.7 . .
C10 N3 C9 108.9(8) . .
C10 N3 C8A 84.7(11) . .
C9 N3 C8A 133.2(10) . .
C10 N3 C8B 124.4(11) . .
C9 N3 C8B 92.8(10) . .
C8A N3 C8B 47.0(7) . .
C12 N4 C11 123.2(9) . .
C12 N4 H4A 118.4 . .
C11 N4 H4A 118.4 . .
O5 N5 C17 115.6(5) . .
O5 N5 C13 122.6(6) . .
C17 N5 C13 121.8(7) . .
O8 N6 C18 116.5(5) . .
O8 N6 C22 122.3(5) . .
C18 N6 C22 121.2(5) . .
C23 N7 C24 119.5(6) . .
C23 N7 H7A 120.2 . .
C24 N7 H7A 120.2 . .
C25 N8 C26 110.3(9) . .
C25 N8 C27B 130.9(11) . .
C26 N8 C27B 87.2(11) . .
C25 N8 C27A 91.3(11) . .
C26 N8 C27A 127.7(11) . .
C27B N8 C27A 46.5(10) . .
C29 N9 C28A 126.9(17) . .
C29 N9 C28B 118.0(13) . .
C28A N9 C28B 22.7(11) . .
C29 N9 H9A 121.0 . .
C28A N9 H9A 108.2 . .
C28B N9 H9A 121.0 . .
O11 N10 C30 121.9(5) . .
O11 N10 C34 115.2(5) . .
C30 N10 C34 122.9(5) . .
N1 C1 C2 117.6(6) . .
N1 C1 C6 123.6(5) . .
C2 C1 C6 118.4(6) . .
C3 C2 C1 121.1(6) . .
C3 C2 H2 119.4 . .
C1 C2 H2 119.4 . .
C4 C3 C2 119.5(6) . .
C4 C3 H3 120.2 . .
C2 C3 H3 120.2 . .
C3 C4 C5 122.4(6) . .
C3 C4 H4 118.8 . .
C5 C4 H4 118.8 . .
O2 C5 N1 118.2(5) . .
O2 C5 C4 127.2(6) . .
N1 C5 C4 114.6(6) . .
O2 C5 Eu1 39.8(3) . .
N1 C5 Eu1 78.5(3) . .
C4 C5 Eu1 166.6(5) . .
O3 C6 N2 123.1(7) . .
O3 C6 C1 119.3(6) . .
N2 C6 C1 117.6(6) . .
N2 C7A C8A 109.7(11) . .
N2 C7A H7B 109.7 . .
C8A C7A H7B 109.7 . .
N2 C7A H7C 109.7 . .
C8A C7A H7C 109.7 . .
H7B C7A H7C 108.2 . .
N3 C8A C7A 99.8(12) . .
N3 C8A H8A 111.8 . .
C7A C8A H8A 111.8 . .
N3 C8A H8B 111.8 . .
C7A C8A H8B 111.8 . .
H8A C8A H8B 109.5 . .
N2 C7B C8B 99.4(12) . .
N2 C7B H7D 111.9 . .
C8B C7B H7D 111.9 . .
N2 C7B H7E 111.9 . .
C8B C7B H7E 111.9 . .
H7D C7B H7E 109.6 . .
C7B C8B N3 107.5(10) . .
C7B C8B H8C 110.2 . .
N3 C8B H8C 110.2 . .
C7B C8B H8D 110.2 . .
N3 C8B H8D 110.2 . .
H8C C8B H8D 108.5 . .
N3 C9 H9B 109.5 . .
N3 C9 H9C 109.5 . .
H9B C9 H9C 109.5 . .
N3 C9 H9D 109.5 . .
H9B C9 H9D 109.5 . .
H9C C9 H9D 109.5 . .
N3 C10 C11 115.8(10) . .
N3 C10 H10A 108.3 . .
C11 C10 H10A 108.3 . .
N3 C10 H10B 108.3 . .
C11 C10 H10B 108.3 . .
H10A C10 H10B 107.4 . .
C10 C11 N4 115.9(10) . .
C10 C11 H11A 108.3 . .
N4 C11 H11A 108.3 . .
C10 C11 H11B 108.3 . .
N4 C11 H11B 108.3 . .
H11A C11 H11B 107.4 . .
O4 C12 N4 122.6(11) . .
O4 C12 C13 116.8(12) . .
N4 C12 C13 120.2(8) . .
C14 C13 N5 119.0(8) . .
C14 C13 C12 119.3(8) . .
N5 C13 C12 121.7(9) . .
C15 C14 C13 120.8(8) . .
C15 C14 H14 119.6 . .
C13 C14 H14 119.6 . .
C16 C15 C14 120.2(9) . .
C16 C15 H15 119.9 . .
C14 C15 H15 119.9 . .
C15 C16 C17 121.2(8) . .
C15 C16 H16 119.4 . .
C17 C16 H16 119.4 . .
O6 C17 N5 118.4(6) . .
O6 C17 C16 124.6(7) . .
N5 C17 C16 117.0(6) . .
O6 C17 Eu1 38.0(3) . .
N5 C17 Eu1 80.5(4) . .
C16 C17 Eu1 162.2(5) . .
O7 C18 N6 117.0(6) . .
O7 C18 C19 125.2(6) . .
N6 C18 C19 117.8(6) . .
O7 C18 Eu1 37.9(3) . .
N6 C18 Eu1 79.3(3) . .
C19 C18 Eu1 162.3(5) . .
O7 C18 K2 45.6(3) . .
N6 C18 K2 136.8(4) . .
C19 C18 K2 91.1(4) . .
Eu1 C18 K2 72.03(13) . .
C20 C19 C18 120.5(6) . .
C20 C19 H19 119.8 . .
C18 C19 H19 119.8 . .
C19 C20 C21 120.3(6) . .
C19 C20 H20 119.9 . .
C21 C20 H20 119.9 . .
C22 C21 C20 120.5(6) . .
C22 C21 H21 119.7 . .
C20 C21 H21 119.7 . .
C21 C22 N6 119.7(6) . .
C21 C22 C23 118.5(6) . .
N6 C22 C23 121.8(6) . .
O9 C23 N7 122.4(7) . .
O9 C23 C22 117.0(6) . .
N7 C23 C22 120.6(6) . .
N7 C24 C25 114.1(7) . .
N7 C24 H24A 108.7 . .
C25 C24 H24A 108.7 . .
N7 C24 H24B 108.7 . .
C25 C24 H24B 108.7 . .
H24A C24 H24B 107.6 . .
N8 C25 C24 114.2(8) . .
N8 C25 H25A 108.7 . .
C24 C25 H25A 108.7 . .
N8 C25 H25B 108.7 . .
C24 C25 H25B 108.7 . .
H25A C25 H25B 107.6 . .
N8 C26 H26A 109.5 . .
N8 C26 H26B 109.5 . .
H26A C26 H26B 109.5 . .
N8 C26 H26C 109.5 . .
H26A C26 H26C 109.5 . .
H26B C26 H26C 109.5 . .
C28B C27B N8 103.9(18) . .
C28B C27B H27A 111.0 . .
N8 C27B H27A 111.0 . .
C28B C27B H27B 111.0 . .
N8 C27B H27B 111.0 . .
H27A C27B H27B 109.0 . .
C27B C28B N9 110.7(19) . .
C27B C28B H28A 109.5 . .
N9 C28B H28A 109.5 . .
C27B C28B H28B 109.5 . .
N9 C28B H28B 109.5 . .
H28A C28B H28B 108.1 . .
N8 C27A C28A 105.9(18) . .
N8 C27A H27C 110.6 . .
C28A C27A H27C 110.6 . .
N8 C27A H27D 110.6 . .
C28A C27A H27D 110.6 . .
H27C C27A H27D 108.7 . .
N9 C28A C27A 102.9(19) . .
N9 C28A H28C 111.2 . .
C27A C28A H28C 111.2 . .
N9 C28A H28D 111.2 . .
C27A C28A H28D 111.2 . .
H28C C28A H28D 109.1 . .
O10 C29 N9 122.5(7) . .
O10 C29 C30 118.8(7) . .
N9 C29 C30 118.6(6) . .
C31 C30 N10 118.9(6) . .
C31 C30 C29 118.7(6) . .
N10 C30 C29 121.9(6) . .
C30 C31 C32 120.4(7) . .
C30 C31 H31 119.8 . .
C32 C31 H31 119.8 . .
C33 C32 C31 120.2(7) . .
C33 C32 H32 119.9 . .
C31 C32 H32 119.9 . .
C32 C33 C34 121.4(7) . .
C32 C33 H33 119.3 . .
C34 C33 H33 119.3 . .
O12 C34 C33 127.2(6) . .
O12 C34 N10 116.6(6) . .
C33 C34 N10 116.2(6) . .
O12 C34 Eu1 39.0(3) . .
C33 C34 Eu1 166.1(5) . .
N10 C34 Eu1 77.6(3) . .

loop_
_geom_bond_atom_site_label_1
_geom_bond_atom_site_label_2
_geom_bond_distance
_geom_bond_site_symmetry_2
Eu1 O11 2.344(4) .
Eu1 O1 2.362(4) .
Eu1 O7 2.377(4) .
Eu1 O6 2.379(4) .
Eu1 O12 2.404(4) .
Eu1 O2 2.408(4) .
Eu1 O8 2.426(4) .
Eu1 O5 2.433(4) .
Eu1 C5 3.234(6) .
Eu1 C17 3.245(7) .
Eu1 C18 3.250(6) .
Eu1 C34 3.256(7) .
K2 O9 2.657(5) 3_666
K2 O6 2.703(4) .
K2 O10 2.725(5) 4_566
K2 O7 2.772(4) .
K2 O20 2.780(5) .
K2 O3 2.821(5) 1_565
K2 O2 3.157(4) .
K2 C18 3.510(6) .
O1 N1 1.347(6) .
O2 C5 1.255(7) .
O3 C6 1.231(7) .
O3 K2 2.821(5) 1_545
O4 C12 1.225(10) .
O5 N5 1.353(7) .
O6 C17 1.266(7) .
O7 C18 1.273(7) .
O8 N6 1.349(6) .
O9 C23 1.226(8) .
O9 K2 2.657(5) 3_666
O10 C29 1.226(8) .
O10 K2 2.725(5) 4_565
O11 N10 1.339(6) .
O12 C34 1.271(7) .
N1 C1 1.366(8) .
N1 C5 1.380(8) .
N2 C6 1.313(8) .
N2 C7B 1.473(16) .
N2 C7A 1.508(15) .
N2 H2A 0.8600 .
N3 C10 1.433(19) .
N3 C9 1.412(13) .
N3 C8A 1.464(15) .
N3 C8B 1.647(13) .
N4 C12 1.310(13) .
N4 C11 1.496(12) .
N4 H4A 0.8600 .
N5 C17 1.353(8) .
N5 C13 1.383(9) .
N6 C18 1.383(7) .
N6 C22 1.386(8) .
N7 C23 1.316(8) .
N7 C24 1.462(9) .
N7 H7A 0.8600 .
N8 C25 1.398(12) .
N8 C26 1.426(15) .
N8 C27B 1.482(19) .
N8 C27A 1.59(2) .
N9 C29 1.325(9) .
N9 C28A 1.42(4) .
N9 C28B 1.53(3) .
N9 H9A 0.8600 .
N10 C30 1.367(8) .
N10 C34 1.398(8) .
C1 C2 1.375(9) .
C1 C6 1.499(9) .
C2 C3 1.371(9) .
C2 H2 0.9300 .
C3 C4 1.357(9) .
C3 H3 0.9300 .
C4 C5 1.415(9) .
C4 H4 0.9300 .
C7A C8A 1.496(19) .
C7A H7B 0.9700 .
C7A H7C 0.9700 .
C8A H8A 0.9700 .
C8A H8B 0.9700 .
C7B C8B 1.51(2) .
C7B H7D 0.9700 .
C7B H7E 0.9700 .
C8B H8C 0.9700 .
C8B H8D 0.9700 .
C9 H9B 0.9600 .
C9 H9C 0.9600 .
C9 H9D 0.9600 .
C10 C11 1.442(18) .
C10 H10A 0.9700 .
C10 H10B 0.9700 .
C11 H11A 0.9700 .
C11 H11B 0.9700 .
C12 C13 1.501(13) .
C13 C14 1.364(13) .
C14 C15 1.355(14) .
C14 H14 0.9300 .
C15 C16 1.338(11) .
C15 H15 0.9300 .
C16 C17 1.419(9) .
C16 H16 0.9300 .
C18 C19 1.397(9) .
C19 C20 1.369(9) .
C19 H19 0.9300 .
C20 C21 1.378(9) .
C20 H20 0.9300 .
C21 C22 1.351(9) .
C21 H21 0.9300 .
C22 C23 1.500(9) .
C24 C25 1.516(12) .
C24 H24A 0.9700 .
C24 H24B 0.9700 .
C25 H25A 0.9700 .
C25 H25B 0.9700 .
C26 H26A 0.9600 .
C26 H26B 0.9600 .
C26 H26C 0.9600 .
C27B C28B 1.49(4) .
C27B H27A 0.9700 .
C27B H27B 0.9700 .
C28B H28A 0.9700 .
C28B H28B 0.9700 .
C27A C28A 1.59(4) .
C27A H27C 0.9700 .
C27A H27D 0.9700 .
C28A H28C 0.9700 .
C28A H28D 0.9700 .
C29 C30 1.500(10) .
C30 C31 1.365(9) .
C31 C32 1.381(10) .
C31 H31 0.9300 .
C32 C33 1.366(10) .
C32 H32 0.9300 .
C33 C34 1.396(9) .
C33 H33 0.9300 .
